data_7715645
loop_
_publ_author_name
'Borys, Andryj M.'
'Vedani, Luca'
'Hevia, Eva'

_publ_section_title
;
 The coordination of alkali-metal nickelates to organic &#x3c0;-systems:
 synthetic, structural and spectroscopic insights.
;
_journal_issue 19
_journal_name_full 'Dalton transactions (Cambridge, England : 2003)'
_journal_page_first 8382
_journal_page_last 8390
_journal_paper_doi 10.1039/d4dt00889h
_journal_volume 53
_journal_year 2024
_chemical_formula_moiety 'C16 H40 K O8, C20 H12'
_chemical_formula_sum 'C36 H52 K O8'
_chemical_formula_weight 651.87
_space_group_crystal_system monoclinic
_space_group_IT_number 15
_space_group_name_Hall '-C 2yc'
_space_group_name_H-M_alt 'C 1 2/c 1'
_atom_sites_solution_hydrogens difmap
_atom_sites_solution_primary dual
_audit_creation_date 2023-11-03
_audit_creation_method
;
Olex2 1.5
(compiled 2023.08.24 svn.re1ec1418 for OlexSys, GUI svn.r6817)
;
_audit_update_record
;
2024-01-17 deposited with the CCDC.	2024-04-03 downloaded from the CCDC.
;
_cell_angle_alpha 90
_cell_angle_beta 96.5740(10)
_cell_angle_gamma 90
_cell_formula_units_Z 4
_cell_length_a 23.11620(10)
_cell_length_b 13.75360(10)
_cell_length_c 11.45110(10)
_cell_measurement_reflns_used 25110
_cell_measurement_temperature 100.01(10)
_cell_measurement_theta_max 79.8500
_cell_measurement_theta_min 3.7450
_cell_volume 3616.72(4)
_computing_cell_refinement 'CrysAlisPro 1.171.42.90a (Rigaku OD, 2023)'
_computing_data_collection 'CrysAlisPro 1.171.42.90a (Rigaku OD, 2023)'
_computing_data_reduction 'CrysAlisPro 1.171.42.90a (Rigaku OD, 2023)'
_computing_molecular_graphics 'Olex2 1.5 (Dolomanov et al., 2009)'
_computing_publication_material 'Olex2 1.5 (Dolomanov et al., 2009)'
_computing_structure_refinement 'SHELXL 2018/3 (Sheldrick, 2015)'
_computing_structure_solution 'SHELXT 2018/2 (Sheldrick, 2018)'
_diffrn_ambient_environment N~2~
_diffrn_ambient_temperature 100.01(10)
_diffrn_detector 'Hybrid Pixel Array Detector'
_diffrn_detector_area_resol_mean 10.0000
_diffrn_detector_type HyPix
_diffrn_measured_fraction_theta_full 1.000
_diffrn_measured_fraction_theta_max 0.999
_diffrn_measurement_details
;
List of Runs (angles in degrees, time in seconds):

  # Type    Start    End  Width  t~exp~   \w     \q     \k     \f   Frames
#--------------------------------------------------------------------------
  1  \w    -45.00  21.00   0.50    0.50    --  -50.24  40.00  61.00  132
  2  \w   -122.00 -44.00   0.50    0.50    --  -50.24 -40.00 -91.00  156
  3  \w    -20.00  45.00   0.50    0.50    --   50.24 -40.00 -91.00  130
  4  \w     44.00 122.00   0.50    0.50    --   50.24  40.00  61.00  156
  5  \w    -45.00 -18.00   0.50    2.00    --  -90.00  40.00  61.00   54
  6  \w   -160.00 -84.00   0.50    2.00    --  -90.00 -40.00 -91.00  152
  7  \w    105.00 178.00   0.50    2.00    --  111.50  40.00  61.00  146
  8  \w   -121.00 -44.00   0.50    0.50    --  -50.24 -38.00 120.00  154
  9  \w    -86.00 -13.00   0.50    0.50    --  -50.24 125.00 -90.00  146
 10  \w    -26.00  22.00   0.50    0.50    --  -50.24  19.00  90.00   96
 11  \w     -1.00  79.00   0.50    0.50    --   50.24 -99.00 -90.00  160
 12  \w    -21.00  26.00   0.50    0.50    --   50.24 -19.00-180.00   94
 13  \w     34.00  93.00   0.50    0.50    --   50.24-125.00-120.00  118
 14  \w   -138.00 -83.00   0.50    2.00    --  -90.00   0.00 150.00  110
 15  \w    -85.00 -21.00   0.50    2.00    --  -90.00 125.00 120.00  128
 16  \w     63.00 118.00   0.50    2.00    --  111.50   0.00  30.00  110
 17  \w     48.00 131.00   0.50    2.00    --  111.50-152.00 154.07  166
 18  \w     41.00 106.00   0.50    2.00    --  111.50 -94.00 -60.00  130
 19  \w     43.00 111.00   0.50    2.00    --  111.50-125.00  30.00  136
 20  \w    108.00 178.00   0.50    2.00    --  111.50  30.00  90.00  140
 21  \w     92.00 178.00   0.50    2.00    --  111.50  77.00 -30.00  172
 22  \w     41.00  71.00   0.50    2.00    --  111.50 -61.00-150.00   60
 23  \w     41.00 105.00   0.50    2.00    --  111.50 -77.00-180.00  128
 24  \w     43.00 111.00   0.50    2.00    --  111.50-125.00-120.00  136
 25  \w     41.00  71.00   0.50    2.00    --  111.50 -61.00  90.00   60
 26  \w     43.00 111.00   0.50    2.00    --  111.50-125.00 150.00  136
 27  \w    101.00 178.00   0.50    2.00    --  111.50  55.00 -44.11  154
 28  \w     63.00 118.00   0.50    2.00    --  111.50   0.00 -60.00  110
 29  \w     98.00 178.00   0.50    2.00    --  111.50  61.00   0.00  160
 30  \w     42.00 116.00   0.50    2.00    --  111.50-131.00  58.04  148
 31  \w    104.00 178.00   0.50    2.00    --  111.50  45.00 -90.00  148
 32  \w     42.00 107.00   0.50    2.00    --  111.50-104.00 -84.24  130
 33  \w     95.00 178.00   0.50    2.00    --  111.50 125.00  30.00  166
 34  \w     43.00 111.00   0.50    2.00    --  111.50-125.00   0.00  136
 35  \w     92.00 178.00   0.50    2.00    --  111.50  77.00-150.00  172
 36  \w     41.00  71.00   0.50    2.00    --  111.50 -61.00-120.00   60
 37  \w     61.00  86.00   0.50    2.00    --  111.50-149.00 -54.82   50
 38  \w     72.00 110.00   0.50    2.00    --  111.50-125.00-150.00   76
 39  \w    103.00 129.00   0.50    2.00    --  111.50-149.00 -54.82   52
 40  \w     76.00 110.00   0.50    2.00    --  111.50   0.00-120.00   68
 41  \w    102.00 173.00   0.50    2.00    --  111.50  61.00-120.00  142
 42  \w    110.00 177.00   0.50    2.00    --  111.50 125.00 -30.00  134
 43  \w     45.00  71.00   0.50    2.00    --  111.50-125.00-150.00   52
 44  \w     43.00  80.00   0.50    2.00    --  111.50-106.00 169.55   74
 45  \w     83.00 108.00   0.50    2.00    --  111.50-106.00 169.55   50
 46  \w     44.00  83.00   0.50    2.00    --  111.50-125.00-180.00   78
 47  \w     61.00 101.00   0.50    2.00    --  111.50 -94.00  30.00   80
 48  \w     44.00  69.00   0.50    2.00    --  111.50 -61.00  30.00   50
 49  \w     52.00  79.00   0.50    2.00    --  111.50-146.00-151.21   54
 50  \w     97.00 126.00   0.50    2.00    --  111.50-146.00-151.21   58
 51  \w    131.00 170.00   0.50    2.00    --  111.50 125.00  90.00   78
 52  \w     65.00  91.00   0.50    2.00    --  111.50 -77.00-150.00   52
 53  \w    118.00 145.00   0.50    2.00    --  111.50  30.00  30.00   54
 54  \w     61.00 108.00   0.50    2.00    --  111.50-106.00-113.12   94
;
_diffrn_measurement_device 'four-circle diffractometer'
_diffrn_measurement_device_type 'XtaLAB Synergy, Dualflex, HyPix'
_diffrn_measurement_method '\w scans'
_diffrn_orient_matrix_type 'CrysAlisPro convention (1999,Acta A55,543-557)'
_diffrn_orient_matrix_UB_11 -0.0331722000
_diffrn_orient_matrix_UB_12 -0.0488575000
_diffrn_orient_matrix_UB_13 0.0935314000
_diffrn_orient_matrix_UB_21 0.0088581000
_diffrn_orient_matrix_UB_22 -0.1000348000
_diffrn_orient_matrix_UB_23 -0.0558847000
_diffrn_orient_matrix_UB_31 0.0576066000
_diffrn_orient_matrix_UB_32 -0.0127707000
_diffrn_orient_matrix_UB_33 0.0803909000
_diffrn_radiation_monochromator mirror
_diffrn_radiation_probe x-ray
_diffrn_radiation_type 'Cu K\a'
_diffrn_radiation_wavelength 1.54184
_diffrn_reflns_av_R_equivalents 0.0296
_diffrn_reflns_av_unetI/netI 0.0148
_diffrn_reflns_Laue_measured_fraction_full 1.000
_diffrn_reflns_Laue_measured_fraction_max 0.999
_diffrn_reflns_limit_h_max 28
_diffrn_reflns_limit_h_min -23
_diffrn_reflns_limit_k_max 17
_diffrn_reflns_limit_k_min -17
_diffrn_reflns_limit_l_max 14
_diffrn_reflns_limit_l_min -14
_diffrn_reflns_number 36959
_diffrn_reflns_point_group_measured_fraction_full 1.000
_diffrn_reflns_point_group_measured_fraction_max 0.999
_diffrn_reflns_theta_full 67.684
_diffrn_reflns_theta_max 74.497
_diffrn_reflns_theta_min 3.746
_diffrn_source 'micro-focus sealed X-ray tube'
_diffrn_source_type 'PhotonJet (Cu) X-ray Source'
_exptl_absorpt_coefficient_mu 1.670
_exptl_absorpt_correction_T_max 1.000
_exptl_absorpt_correction_T_min 0.721
_exptl_absorpt_correction_type gaussian
_exptl_absorpt_process_details
;
CrysAlisPro 1.171.42.90a (Rigaku Oxford Diffraction, 2023)
Numerical absorption correction based on gaussian integration over
a multifaceted crystal model
Empirical absorption correction using spherical harmonics,
implemented in SCALE3 ABSPACK scaling algorithm.
;
_exptl_crystal_colour red
_exptl_crystal_colour_primary red
_exptl_crystal_density_diffrn 1.197
_exptl_crystal_description block
_exptl_crystal_F_000 1404
_exptl_crystal_size_max 0.169
_exptl_crystal_size_mid 0.126
_exptl_crystal_size_min 0.109
_refine_diff_density_max 0.213
_refine_diff_density_min -0.214
_refine_diff_density_rms 0.032
_refine_ls_extinction_method none
_refine_ls_goodness_of_fit_ref 1.060
_refine_ls_hydrogen_treatment refall
_refine_ls_matrix_type full
_refine_ls_number_parameters 308
_refine_ls_number_reflns 3694
_refine_ls_number_restraints 0
_refine_ls_restrained_S_all 1.060
_refine_ls_R_factor_all 0.0271
_refine_ls_R_factor_gt 0.0261
_refine_ls_shift/su_max 0.001
_refine_ls_shift/su_mean 0.000
_refine_ls_structure_factor_coef Fsqd
_refine_ls_weighting_details 'w=1/[\s^2^(Fo^2^)+(0.0373P)^2^+1.6708P] where P=(Fo^2^+2Fc^2^)/3'
_refine_ls_weighting_scheme calc
_refine_ls_wR_factor_gt 0.0714
_refine_ls_wR_factor_ref 0.0720
_reflns_Friedel_coverage 0.000
_reflns_number_gt 3548
_reflns_number_total 3694
_reflns_threshold_expression 'I > 2\s(I)'
_cod_data_source_file d4dt00889h2.cif
_cod_data_source_block 23eh320_absorption
_cod_depositor_comments 'Adding full bibliography for 7715639--7715655.cif.'
_cod_database_code 7715645
_shelx_shelxl_version_number 2018/3
_chemical_oxdiff_formula 'C144  H200  K4  O32  '
_shelx_space_group_comment
;
The symmetry employed for this shelxl refinement is uniquely defined
by the following loop, which should always be used as a source of
symmetry information in preference to the above space-group names.
They are only intended as comments.
;
_shelx_estimated_absorpt_t_max 0.839
_shelx_estimated_absorpt_t_min 0.766
_olex2_refinement_description
;
;
_olex2_submission_special_instructions 'No special instructions were received'
_oxdiff_exptl_absorpt_empirical_details
;
Empirical correction (ABSPACK) includes:
- Absorption correction using spherical harmonics
- Frame scaling
;
_oxdiff_exptl_absorpt_empirical_full_max 1.116
_oxdiff_exptl_absorpt_empirical_full_min 0.890

loop_
_space_group_symop_operation_xyz
'x, y, z'
'-x, y, -z+1/2'
'x+1/2, y+1/2, z'
'-x+1/2, y+1/2, -z+1/2'
'-x, -y, -z'
'x, -y, z-1/2'
'-x+1/2, -y+1/2, -z'
'x+1/2, -y+1/2, z-1/2'

loop_
_atom_site_label
_atom_site_type_symbol
_atom_site_fract_x
_atom_site_fract_y
_atom_site_fract_z
_atom_site_U_iso_or_equiv
_atom_site_adp_type
_atom_site_occupancy
_atom_site_site_symmetry_order
_atom_site_calc_flag
_atom_site_refinement_flags_posn
_atom_site_refinement_flags_adp
_atom_site_refinement_flags_occupancy
_atom_site_disorder_assembly
_atom_site_disorder_group
K1 K 0.500000 0.24580(2) 0.750000 0.01976(8) Uani 1 2 d S T P . .
O1 O 0.44609(3) 0.41073(6) 0.63371(7) 0.03000(17) Uani 1 1 d . . . . .
O4 O 0.57862(3) 0.08591(6) 0.73961(7) 0.03087(17) Uani 1 1 d . . . . .
O3 O 0.59680(3) 0.26690(6) 0.63527(7) 0.03069(17) Uani 1 1 d . . . . .
O2 O 0.45562(4) 0.23261(6) 0.51751(7) 0.03396(18) Uani 1 1 d . . . . .
C10 C 0.26632(4) 0.31553(7) 0.41271(8) 0.01850(18) Uani 1 1 d . . . . .
C9 C 0.24216(4) 0.35336(7) 0.51307(8) 0.01914(18) Uani 1 1 d . . . . .
C8 C 0.23565(4) 0.45503(7) 0.52277(8) 0.02202(19) Uani 1 1 d . . . . .
C7 C 0.25272(4) 0.51790(7) 0.43828(8) 0.0233(2) Uani 1 1 d . . . . .
C1 C 0.27449(4) 0.21321(7) 0.39834(8) 0.01945(18) Uani 1 1 d . . . . .
C5 C 0.28265(4) 0.38164(7) 0.32444(8) 0.02024(19) Uani 1 1 d . . . . .
C3 C 0.31198(4) 0.24484(7) 0.21102(9) 0.0247(2) Uani 1 1 d . . . . .
C2 C 0.29834(4) 0.18039(7) 0.29741(8) 0.0234(2) Uani 1 1 d . . . . .
C6 C 0.27612(4) 0.48281(7) 0.34062(8) 0.0221(2) Uani 1 1 d . . . . .
C4 C 0.30441(4) 0.34368(7) 0.22302(8) 0.0229(2) Uani 1 1 d . . . . .
C17 C 0.63489(4) 0.12873(9) 0.74235(11) 0.0340(2) Uani 1 1 d . . . . .
C12 C 0.40158(5) 0.37592(9) 0.54732(11) 0.0354(3) Uani 1 1 d . . . . .
C15 C 0.59814(5) 0.32976(9) 0.53739(10) 0.0355(3) Uani 1 1 d . . . . .
C18 C 0.57773(6) 0.01765(10) 0.83230(12) 0.0414(3) Uani 1 1 d . . . . .
C13 C 0.42842(5) 0.31513(9) 0.45992(10) 0.0368(3) Uani 1 1 d . . . . .
C16 C 0.63758(5) 0.18960(9) 0.63499(11) 0.0367(3) Uani 1 1 d . . . . .
C11 C 0.42283(6) 0.47653(10) 0.71185(12) 0.0400(3) Uani 1 1 d . . . . .
C14 C 0.47605(7) 0.16582(11) 0.43751(12) 0.0485(3) Uani 1 1 d . . . . .
H8 H 0.2193(5) 0.4821(9) 0.5884(11) 0.026(3) Uiso 1 1 d . . . . .
H4 H 0.3128(5) 0.3894(9) 0.1638(11) 0.025(3) Uiso 1 1 d . . . . .
H6 H 0.2875(5) 0.5267(9) 0.2829(11) 0.026(3) Uiso 1 1 d . . . . .
H13A H 0.3983(6) 0.2954(10) 0.3989(13) 0.039(4) Uiso 1 1 d . . . . .
H7 H 0.2478(5) 0.5881(9) 0.4486(10) 0.024(3) Uiso 1 1 d . . . . .
H3 H 0.3276(5) 0.2198(9) 0.1420(11) 0.027(3) Uiso 1 1 d . . . . .
H2 H 0.3054(5) 0.1121(9) 0.2845(11) 0.027(3) Uiso 1 1 d . . . . .
H13B H 0.4585(6) 0.3517(10) 0.4225(12) 0.037(3) Uiso 1 1 d . . . . .
H12A H 0.3729(6) 0.3353(11) 0.5860(12) 0.041(4) Uiso 1 1 d . . . . .
H16A H 0.6773(7) 0.2147(11) 0.6353(13) 0.048(4) Uiso 1 1 d . . . . .
H17A H 0.6432(6) 0.1686(10) 0.8140(12) 0.038(3) Uiso 1 1 d . . . . .
H18A H 0.5378(7) -0.0012(12) 0.8332(14) 0.052(4) Uiso 1 1 d . . . . .
H12B H 0.3808(6) 0.4307(10) 0.5079(12) 0.041(4) Uiso 1 1 d . . . . .
H15A H 0.5672(6) 0.3776(10) 0.5392(12) 0.038(3) Uiso 1 1 d . . . . .
H11A H 0.4543(7) 0.4899(11) 0.7782(13) 0.044(4) Uiso 1 1 d . . . . .
H17B H 0.6639(6) 0.0778(11) 0.7452(13) 0.048(4) Uiso 1 1 d . . . . .
H18B H 0.5917(6) 0.0482(11) 0.9089(14) 0.045(4) Uiso 1 1 d . . . . .
H15B H 0.5906(6) 0.2932(11) 0.4628(14) 0.045(4) Uiso 1 1 d . . . . .
H16B H 0.6280(6) 0.1511(11) 0.5616(13) 0.044(4) Uiso 1 1 d . . . . .
H18C H 0.6027(7) -0.0398(12) 0.8188(14) 0.053(4) Uiso 1 1 d . . . . .
H15C H 0.6361(7) 0.3622(11) 0.5392(13) 0.049(4) Uiso 1 1 d . . . . .
H14A H 0.4440(8) 0.1381(13) 0.3866(16) 0.063(5) Uiso 1 1 d . . . . .
H14B H 0.5018(8) 0.1983(12) 0.3861(15) 0.058(5) Uiso 1 1 d . . . . .
H11B H 0.4103(7) 0.5363(12) 0.6720(14) 0.053(4) Uiso 1 1 d . . . . .
H14C H 0.4998(8) 0.1146(13) 0.4851(15) 0.060(5) Uiso 1 1 d . . . . .
H11C H 0.3891(7) 0.4461(12) 0.7423(14) 0.051(4) Uiso 1 1 d . . . . .

loop_
_atom_site_aniso_label
_atom_site_aniso_U_11
_atom_site_aniso_U_22
_atom_site_aniso_U_33
_atom_site_aniso_U_23
_atom_site_aniso_U_13
_atom_site_aniso_U_12
K1 0.01429(13) 0.02586(15) 0.01887(14) 0.000 0.00076(10) 0.000
O1 0.0207(3) 0.0352(4) 0.0330(4) 0.0005(3) -0.0017(3) 0.0052(3)
O4 0.0210(3) 0.0344(4) 0.0361(4) 0.0042(3) -0.0011(3) 0.0015(3)
O3 0.0235(4) 0.0377(4) 0.0324(4) 0.0049(3) 0.0098(3) 0.0036(3)
O2 0.0356(4) 0.0404(4) 0.0245(4) -0.0033(3) -0.0026(3) 0.0042(3)
C10 0.0121(4) 0.0253(4) 0.0171(4) -0.0001(3) -0.0027(3) -0.0018(3)
C9 0.0139(4) 0.0244(4) 0.0181(4) -0.0006(3) -0.0026(3) -0.0011(3)
C8 0.0204(4) 0.0256(5) 0.0193(4) -0.0017(4) -0.0008(3) 0.0011(4)
C7 0.0211(4) 0.0235(5) 0.0239(5) 0.0007(4) -0.0036(4) 0.0001(4)
C1 0.0141(4) 0.0253(5) 0.0182(4) -0.0018(3) -0.0013(3) -0.0025(3)
C5 0.0135(4) 0.0275(5) 0.0186(4) 0.0009(3) -0.0030(3) -0.0021(3)
C3 0.0220(5) 0.0334(5) 0.0191(5) -0.0046(4) 0.0044(4) -0.0053(4)
C2 0.0216(5) 0.0262(5) 0.0225(5) -0.0044(4) 0.0030(4) -0.0038(4)
C6 0.0175(4) 0.0266(5) 0.0210(4) 0.0044(4) -0.0024(3) -0.0022(3)
C4 0.0184(4) 0.0316(5) 0.0182(4) 0.0024(4) 0.0007(3) -0.0046(4)
C17 0.0173(5) 0.0394(6) 0.0443(6) 0.0007(5) -0.0009(4) 0.0051(4)
C12 0.0218(5) 0.0404(6) 0.0411(6) 0.0088(5) -0.0094(4) 0.0025(4)
C15 0.0324(6) 0.0432(6) 0.0322(6) 0.0046(5) 0.0100(4) -0.0034(5)
C18 0.0373(7) 0.0400(7) 0.0460(7) 0.0122(5) 0.0013(5) 0.0039(5)
C13 0.0325(6) 0.0473(7) 0.0270(5) 0.0068(5) -0.0114(5) -0.0033(5)
C16 0.0209(5) 0.0440(6) 0.0469(7) 0.0010(5) 0.0117(5) 0.0056(5)
C11 0.0351(6) 0.0412(7) 0.0443(7) 0.0024(5) 0.0076(5) 0.0146(5)
C14 0.0571(8) 0.0535(8) 0.0353(7) -0.0152(6) 0.0068(6) -0.0019(7)

loop_
_atom_type_symbol
_atom_type_description
_atom_type_scat_dispersion_real
_atom_type_scat_dispersion_imag
_atom_type_scat_source
C C 0.0181 0.0091 'International Tables Vol C Tables 4.2.6.8 and 6.1.1.4'
H H 0.0000 0.0000 'International Tables Vol C Tables 4.2.6.8 and 6.1.1.4'
K K 0.3868 1.0657 'International Tables Vol C Tables 4.2.6.8 and 6.1.1.4'
O O 0.0492 0.0322 'International Tables Vol C Tables 4.2.6.8 and 6.1.1.4'

loop_
_exptl_crystal_face_index_h
_exptl_crystal_face_index_k
_exptl_crystal_face_index_l
_exptl_crystal_face_perp_dist
-13 4 -1 0.0687
12 -2 3 0.0555
-9 7 3 0.0607
3 0 -7 0.0679
-15 1 1 0.0669
-2 -2 7 0.0513
-7 -5 6 0.0463
1 2 -1 0.0637
12 6 -1 0.0646
-2 -9 1 0.0724
0 -8 -3 0.0786
10 -7 -2 0.0605
0 -4 -7 0.0685
14 -3 0 0.0522
11 -2 -5 0.0573
1 0 0 0.0564
9 2 -6 0.0535
-14 -3 0 0.0629
2 -7 4 0.0594
7 8 1 0.0689
-6 1 -6 0.0646
1 4 -6 0.0605
-12 -1 -4 0.0623

loop_
_geom_angle_atom_site_label_1
_geom_angle_atom_site_label_2
_geom_angle_atom_site_label_3
_geom_angle
_geom_angle_site_symmetry_1
_geom_angle_site_symmetry_3
_geom_angle_publ_flag
O1 K1 O1 74.23(3) 2_656 . ?
O1 K1 O4 147.03(2) . . ?
O1 K1 O4 112.69(2) . 2_656 ?
O1 K1 O4 112.69(2) 2_656 . ?
O1 K1 O4 147.03(2) 2_656 2_656 ?
O1 K1 C17 91.99(2) . 2_656 ?
O1 K1 C17 134.03(3) . . ?
O1 K1 C17 91.98(2) 2_656 . ?
O1 K1 C17 134.03(2) 2_656 2_656 ?
O4 K1 O4 79.68(3) . 2_656 ?
O4 K1 C17 22.99(2) 2_656 2_656 ?
O4 K1 C17 102.59(3) 2_656 . ?
O4 K1 C17 22.99(2) . . ?
O4 K1 C17 102.59(3) . 2_656 ?
O3 K1 O1 78.56(2) . 2_656 ?
O3 K1 O1 78.56(2) 2_656 . ?
O3 K1 O1 91.67(2) 2_656 2_656 ?
O3 K1 O1 91.67(2) . . ?
O3 K1 O4 60.26(2) . . ?
O3 K1 O4 131.22(2) 2_656 . ?
O3 K1 O4 60.26(2) 2_656 2_656 ?
O3 K1 O4 131.22(2) . 2_656 ?
O3 K1 O3 167.82(3) . 2_656 ?
O3 K1 O2 77.11(2) 2_656 2_656 ?
O3 K1 O2 103.71(2) 2_656 . ?
O3 K1 O2 103.71(2) . 2_656 ?
O3 K1 O2 77.11(2) . . ?
O3 K1 C17 146.71(3) 2_656 . ?
O3 K1 C17 42.37(3) . . ?
O3 K1 C17 42.37(3) 2_656 2_656 ?
O3 K1 C17 146.71(3) . 2_656 ?
O2 K1 O1 60.27(2) 2_656 2_656 ?
O2 K1 O1 126.96(2) . 2_656 ?
O2 K1 O1 126.96(2) 2_656 . ?
O2 K1 O1 60.27(2) . . ?
O2 K1 O4 79.70(2) 2_656 . ?
O2 K1 O4 94.44(2) 2_656 2_656 ?
O2 K1 O4 79.70(2) . 2_656 ?
O2 K1 O4 94.44(2) . . ?
O2 K1 O2 172.43(4) 2_656 . ?
O2 K1 C17 76.13(3) 2_656 . ?
O2 K1 C17 76.13(3) . 2_656 ?
O2 K1 C17 100.33(3) . . ?
O2 K1 C17 100.33(3) 2_656 2_656 ?
C17 K1 C17 125.55(4) 2_656 . ?
C12 O1 K1 107.44(6) . . ?
C11 O1 K1 112.97(7) . . ?
C11 O1 C12 110.83(9) . . ?
C17 O4 K1 105.30(6) . . ?
C18 O4 K1 114.42(7) . . ?
C18 O4 C17 110.38(9) . . ?
C15 O3 K1 122.48(6) . . ?
C15 O3 C16 112.31(9) . . ?
C16 O3 K1 120.05(6) . . ?
C13 O2 K1 119.53(6) . . ?
C14 O2 K1 123.68(8) . . ?
C14 O2 C13 112.34(10) . . ?
C9 C10 C5 119.41(8) . . ?
C1 C10 C9 121.20(8) . . ?
C1 C10 C5 119.38(8) . . ?
C10 C9 C1 119.40(9) . 7_556 ?
C8 C9 C10 118.55(8) . . ?
C8 C9 C1 122.05(9) . 7_556 ?
C9 C8 H8 120.2(7) . . ?
C7 C8 C9 121.37(9) . . ?
C7 C8 H8 118.4(7) . . ?
C8 C7 H7 118.9(7) . . ?
C6 C7 C8 120.97(9) . . ?
C6 C7 H7 120.1(7) . . ?
C10 C1 C9 119.40(8) . 7_556 ?
C2 C1 C10 118.54(9) . . ?
C2 C1 C9 122.06(9) . 7_556 ?
C6 C5 C10 119.22(8) . . ?
C6 C5 C4 121.55(9) . . ?
C4 C5 C10 119.23(9) . . ?
C2 C3 H3 119.3(7) . . ?
C4 C3 C2 121.03(9) . . ?
C4 C3 H3 119.7(7) . . ?
C1 C2 H2 121.6(7) . . ?
C3 C2 C1 121.36(9) . . ?
C3 C2 H2 117.0(7) . . ?
C7 C6 C5 120.44(9) . . ?
C7 C6 H6 120.3(7) . . ?
C5 C6 H6 119.3(7) . . ?
C5 C4 H4 117.2(7) . . ?
C3 C4 C5 120.38(9) . . ?
C3 C4 H4 122.5(7) . . ?
K1 C17 H17A 79.3(8) . . ?
K1 C17 H17B 160.5(9) . . ?
O4 C17 K1 51.72(5) . . ?
O4 C17 C16 109.71(9) . . ?
O4 C17 H17A 109.8(8) . . ?
O4 C17 H17B 109.2(9) . . ?
C16 C17 K1 83.37(6) . . ?
C16 C17 H17A 110.5(8) . . ?
C16 C17 H17B 109.8(9) . . ?
H17A C17 H17B 107.8(12) . . ?
O1 C12 C13 109.33(9) . . ?
O1 C12 H12A 109.9(8) . . ?
O1 C12 H12B 109.9(8) . . ?
C13 C12 H12A 109.2(8) . . ?
C13 C12 H12B 110.0(8) . . ?
H12A C12 H12B 108.5(11) . . ?
O3 C15 H15A 108.2(8) . . ?
O3 C15 H15B 110.8(9) . . ?
O3 C15 H15C 111.1(9) . . ?
H15A C15 H15B 107.8(12) . . ?
H15A C15 H15C 110.4(12) . . ?
H15B C15 H15C 108.5(12) . . ?
O4 C18 H18A 106.4(9) . . ?
O4 C18 H18B 110.4(9) . . ?
O4 C18 H18C 110.5(9) . . ?
H18A C18 H18B 108.8(13) . . ?
H18A C18 H18C 111.1(13) . . ?
H18B C18 H18C 109.6(12) . . ?
O2 C13 C12 109.37(9) . . ?
O2 C13 H13A 110.7(8) . . ?
O2 C13 H13B 108.0(8) . . ?
C12 C13 H13A 108.8(8) . . ?
C12 C13 H13B 111.7(8) . . ?
H13A C13 H13B 108.2(11) . . ?
O3 C16 C17 109.10(9) . . ?
O3 C16 H16A 111.0(9) . . ?
O3 C16 H16B 108.4(8) . . ?
C17 C16 H16A 108.7(9) . . ?
C17 C16 H16B 111.7(8) . . ?
H16A C16 H16B 108.0(12) . . ?
O1 C11 H11A 107.3(8) . . ?
O1 C11 H11B 111.0(10) . . ?
O1 C11 H11C 109.0(9) . . ?
H11A C11 H11B 110.7(13) . . ?
H11A C11 H11C 110.2(12) . . ?
H11B C11 H11C 108.7(13) . . ?
O2 C14 H14A 110.9(10) . . ?
O2 C14 H14B 111.1(10) . . ?
O2 C14 H14C 107.7(10) . . ?
H14A C14 H14B 106.8(14) . . ?
H14A C14 H14C 112.4(14) . . ?
H14B C14 H14C 107.9(14) . . ?

loop_
_geom_bond_atom_site_label_1
_geom_bond_atom_site_label_2
_geom_bond_distance
_geom_bond_site_symmetry_2
_geom_bond_publ_flag
K1 O1 2.8446(8) 2_656 ?
K1 O1 2.8446(8) . ?
K1 O4 2.8639(8) 2_656 ?
K1 O4 2.8639(8) . ?
K1 O3 2.7368(7) . ?
K1 O3 2.7369(7) 2_656 ?
K1 O2 2.7473(7) . ?
K1 O2 2.7473(7) 2_656 ?
K1 C17 3.5192(11) 2_656 ?
K1 C17 3.5193(11) . ?
O1 C12 1.4261(13) . ?
O1 C11 1.4209(14) . ?
O4 C17 1.4249(13) . ?
O4 C18 1.4189(14) . ?
O3 C15 1.4186(14) . ?
O3 C16 1.4211(13) . ?
O2 C13 1.4225(14) . ?
O2 C14 1.4160(15) . ?
C10 C9 1.4319(12) . ?
C10 C1 1.4319(13) . ?
C10 C5 1.4417(13) . ?
C9 C8 1.4121(13) . ?
C9 C1 1.4508(13) 7_556 ?
C8 C7 1.3883(14) . ?
C8 H8 0.954(12) . ?
C7 C6 1.3837(14) . ?
C7 H7 0.981(12) . ?
C1 C2 1.4106(13) . ?
C5 C6 1.4141(14) . ?
C5 C4 1.4170(13) . ?
C3 C2 1.3910(14) . ?
C3 C4 1.3795(14) . ?
C3 H3 0.970(13) . ?
C2 H2 0.967(13) . ?
C6 H6 0.954(13) . ?
C4 H4 0.960(12) . ?
C17 C16 1.4945(17) . ?
C17 H17A 0.988(14) . ?
C17 H17B 0.968(15) . ?
C12 C13 1.4926(18) . ?
C12 H12A 1.007(15) . ?
C12 H12B 0.976(15) . ?
C15 H15A 0.974(15) . ?
C15 H15B 0.989(16) . ?
C15 H15C 0.983(16) . ?
C18 H18A 0.959(16) . ?
C18 H18B 0.993(15) . ?
C18 H18C 1.001(17) . ?
C13 H13A 0.967(15) . ?
C13 H13B 0.994(14) . ?
C16 H16A 0.981(16) . ?
C16 H16B 0.997(15) . ?
C11 H11A 1.007(15) . ?
C11 H11B 0.968(17) . ?
C11 H11C 0.983(16) . ?
C14 H14A 0.966(19) . ?
C14 H14B 0.990(18) . ?
C14 H14C 1.014(18) . ?

loop_
_geom_torsion_atom_site_label_1
_geom_torsion_atom_site_label_2
_geom_torsion_atom_site_label_3
_geom_torsion_atom_site_label_4
_geom_torsion
_geom_torsion_site_symmetry_1
_geom_torsion_site_symmetry_2
_geom_torsion_site_symmetry_3
_geom_torsion_site_symmetry_4
_geom_torsion_publ_flag
K1 O1 C12 C13 -61.80(10) . . . . ?
K1 O4 C17 C16 -63.96(10) . . . . ?
K1 O3 C16 C17 -26.60(12) . . . . ?
K1 O2 C13 C12 -29.78(11) . . . . ?
K1 C17 C16 O3 17.66(8) . . . . ?
O1 C12 C13 O2 62.64(12) . . . . ?
O4 C17 C16 O3 62.90(13) . . . . ?
C10 C9 C8 C7 -0.74(13) . . . . ?
C10 C1 C2 C3 -2.18(13) . . . . ?
C10 C5 C6 C7 -1.89(13) . . . . ?
C10 C5 C4 C3 -2.48(13) . . . . ?
C9 C10 C1 C9 0.16(13) . . . 7_556 ?
C9 C10 C1 C2 179.82(8) . . . . ?
C9 C10 C5 C6 1.92(12) . . . . ?
C9 C10 C5 C4 -177.54(8) . . . . ?
C9 C8 C7 C6 0.81(14) . . . . ?
C9 C1 C2 C3 177.47(9) 7_556 . . . ?
C8 C7 C6 C5 0.54(14) . . . . ?
C1 C10 C9 C8 179.45(8) . . . . ?
C1 C10 C9 C1 -0.16(13) . . . 7_556 ?
C1 C10 C5 C6 -178.16(8) . . . . ?
C1 C10 C5 C4 2.39(12) . . . . ?
C1 C9 C8 C7 178.86(8) 7_556 . . . ?
C5 C10 C9 C8 -0.62(12) . . . . ?
C5 C10 C9 C1 179.77(7) . . . 7_556 ?
C5 C10 C1 C9 -179.77(7) . . . 7_556 ?
C5 C10 C1 C2 -0.11(12) . . . . ?
C2 C3 C4 C5 0.23(14) . . . . ?
C6 C5 C4 C3 178.08(9) . . . . ?
C4 C5 C6 C7 177.55(8) . . . . ?
C4 C3 C2 C1 2.17(15) . . . . ?
C15 O3 C16 C17 178.19(10) . . . . ?
C18 O4 C17 K1 -123.98(9) . . . . ?
C18 O4 C17 C16 172.06(10) . . . . ?
C11 O1 C12 C13 174.34(10) . . . . ?
C14 O2 C13 C12 173.03(10) . . . . ?

loop_
_exptl_oxdiff_crystal_face_indexfrac_h
_exptl_oxdiff_crystal_face_indexfrac_k
_exptl_oxdiff_crystal_face_indexfrac_l
_exptl_oxdiff_crystal_face_x
_exptl_oxdiff_crystal_face_y
_exptl_oxdiff_crystal_face_z
-12.9956 3.9992 -0.9970 0.1424 -0.4595 -0.8799
11.9962 -1.9986 2.9976 -0.0199 0.1387 0.9576
-8.9964 7.0010 3.0028 0.2372 -0.9478 -0.3663
2.9991 -0.0009 -7.0015 -0.7543 0.4179 -0.3901
-14.9954 0.9987 1.0035 0.5425 -0.2888 -0.7959
-1.9997 -1.9994 7.0012 0.8188 -0.2090 0.4732
-6.9986 -5.0008 6.0019 1.0379 0.1028 0.1432
1.0000 2.0004 -1.0002 -0.2245 -0.1354 -0.0483
11.9972 6.0025 -1.0024 -0.7850 -0.4382 0.5339
-2.0006 -9.0020 1.0000 0.5997 0.8269 0.0801
-0.0010 -8.0023 -3.0009 0.1103 0.9682 -0.1391
9.9961 -7.0008 -2.0029 -0.1769 0.9008 0.5042
-0.0005 -4.0021 -7.0011 -0.4593 0.7916 -0.5117
13.9955 -2.9991 -0.0033 -0.3180 0.4242 0.8443
10.9965 -2.0001 -5.0031 -0.7350 0.5771 0.2568
0.9997 0.0001 -0.0002 -0.0332 0.0089 0.0576
8.9976 2.0004 -6.0026 -0.9576 0.2150 0.0102
-13.9962 -3.0022 0.0029 0.6112 0.1762 -0.7677
1.9985 -7.0006 3.9996 0.6498 0.4945 0.5261
6.9990 8.0027 0.9991 -0.5297 -0.7944 0.3813
-5.9981 0.9985 -5.9993 -0.4109 0.1823 -0.8406
1.0002 3.9999 -6.0007 -0.7899 -0.0559 -0.4759
-11.9966 -1.0023 -3.9979 0.0730 0.2174 -0.9997
